data_7035635
loop_
_publ_author_name
'Zhao, Yanxia'
'Liu, Yanyan'
'Wu, Biao'
'Yang, Xiao-Juan'

_publ_section_title
;
 Reactions of \a-diimine-aluminum complexes with sodium alkynides:
 versatile structures of aluminum \s-alkynide complexes.
;
_journal_issue 30
_journal_name_full 'Dalton transactions (Cambridge, England : 2003)'
_journal_page_first 13671
_journal_page_last 13680
_journal_paper_doi 10.1039/c5dt01693b
_journal_volume 44
_journal_year 2015
_chemical_formula_sum 'C52 H63 Al N2 Na O'
_chemical_formula_weight 782.01
_chemical_name_systematic
; 
 ? 
;
_chemical_properties_physical 'Air-sensitive, Moisture-sensitive'
_space_group_IT_number 14
_symmetry_cell_setting monoclinic
_symmetry_space_group_name_Hall '-P 2yn'
_symmetry_space_group_name_H-M 'P 1 21/n 1'
_atom_sites_solution_hydrogens geom
_atom_sites_solution_primary direct
_atom_sites_solution_secondary difmap
_audit_creation_method SHELXL-97
_audit_update_record
;
2015-01-19 deposited with the CCDC.
2015-06-18 downloaded from the CCDC.
;
_cell_angle_alpha 90.00
_cell_angle_beta 107.956(6)
_cell_angle_gamma 90.00
_cell_formula_units_Z 4
_cell_length_a 15.289(7)
_cell_length_b 15.214(7)
_cell_length_c 22.131(10)
_cell_measurement_temperature 153(2)
_cell_volume 4897(4)
_computing_cell_refinement 'Bruker SMART'
_computing_data_collection 'Bruker SMART APEX II'
_computing_data_reduction 'Bruker SAINT'
_computing_molecular_graphics SHELXTL
_computing_publication_material SHELXTL
_computing_structure_refinement 'SHELXL-97 (Sheldrick, 2008)'
_computing_structure_solution 'SHELXS-97 (Sheldrick, 2008)'
_diffrn_ambient_temperature 153(2)
_diffrn_measured_fraction_theta_full 0.980
_diffrn_measured_fraction_theta_max 0.980
_diffrn_measurement_device_type 'Bruker APEX II area detector'
_diffrn_measurement_method '\w scan'
_diffrn_radiation_monochromator graphite
_diffrn_radiation_source 'fine-focus sealed tube'
_diffrn_radiation_type MoK\a
_diffrn_radiation_wavelength 0.71073
_diffrn_reflns_av_R_equivalents 0.1053
_diffrn_reflns_av_sigmaI/netI 0.1400
_diffrn_reflns_limit_h_max 18
_diffrn_reflns_limit_h_min -18
_diffrn_reflns_limit_k_max 18
_diffrn_reflns_limit_k_min -18
_diffrn_reflns_limit_l_max 22
_diffrn_reflns_limit_l_min -26
_diffrn_reflns_number 31852
_diffrn_reflns_theta_full 25.38
_diffrn_reflns_theta_max 25.38
_diffrn_reflns_theta_min 1.44
_exptl_absorpt_coefficient_mu 0.086
_exptl_absorpt_correction_T_max 0.9746
_exptl_absorpt_correction_T_min 0.9713
_exptl_absorpt_correction_type multi-scan
_exptl_absorpt_process_details SADABS
_exptl_crystal_colour light-yellow
_exptl_crystal_density_diffrn 1.061
_exptl_crystal_density_method 'not measured'
_exptl_crystal_description block
_exptl_crystal_F_000 1684
_exptl_crystal_size_max 0.34
_exptl_crystal_size_mid 0.32
_exptl_crystal_size_min 0.30
_platon_squeeze_details
;
;
_refine_diff_density_max 1.013
_refine_diff_density_min -0.457
_refine_diff_density_rms 0.097
_refine_ls_extinction_method none
_refine_ls_goodness_of_fit_ref 1.135
_refine_ls_hydrogen_treatment constr
_refine_ls_matrix_type full
_refine_ls_number_parameters 525
_refine_ls_number_reflns 8832
_refine_ls_number_restraints 0
_refine_ls_restrained_S_all 1.135
_refine_ls_R_factor_all 0.2110
_refine_ls_R_factor_gt 0.1320
_refine_ls_shift/su_max 0.000
_refine_ls_shift/su_mean 0.000
_refine_ls_structure_factor_coef Fsqd
_refine_ls_weighting_details 'calc w=1/[\s^2^(Fo^2^)+(0.1000P)^2^+13.4000P] where P=(Fo^2^+2Fc^2^)/3'
_refine_ls_weighting_scheme calc
_refine_ls_wR_factor_gt 0.3015
_refine_ls_wR_factor_ref 0.3269
_reflns_number_gt 4303
_reflns_number_total 8832
_reflns_threshold_expression >2sigma(I)
_cod_data_source_file c5dt01693b2.cif
_cod_data_source_block 5
_cod_depositor_comments
;
The following automatic conversions were performed:

'_symmetry_cell_setting' value 'Monoclinic' changed to 'monoclinic'
according to
/usr/data/users/saulius/crontab/automatic-downloads/rss-feeds/RSC/lib/dictionaries/cif_core.dic
dictionary named 'cif_core.dic' version 2.4.2 from 2011-04-26.

'_exptl_absorpt_correction_type' value 'Multi-scan' changed to
'multi-scan' according to
/usr/data/users/saulius/crontab/automatic-downloads/rss-feeds/RSC/lib/dictionaries/cif_core.dic
dictionary named 'cif_core.dic' version 2.4.2 from 2011-04-26.

Automatic conversion script
Id: cif_fix_values 3271 2015-04-21 07:52:19Z andrius 

 Adding full bibliography for 7035630--7035642.cif.
;
_cod_original_sg_symbol_H-M 'P2(1)/n  '
_cod_database_code 7035635

loop_
_symmetry_equiv_pos_as_xyz
'x, y, z'
'-x+1/2, y+1/2, -z+1/2'
'-x, -y, -z'
'x-1/2, -y-1/2, z-1/2'

loop_
_atom_site_label
_atom_site_type_symbol
_atom_site_fract_x
_atom_site_fract_y
_atom_site_fract_z
_atom_site_U_iso_or_equiv
_atom_site_adp_type
_atom_site_occupancy
_atom_site_symmetry_multiplicity
_atom_site_calc_flag
_atom_site_refinement_flags
Al1 Al 0.52077(11) 0.95561(11) 0.24171(9) 0.0279(5) Uani 1 1 d .
Na1 Na 0.5919(2) 1.0425(2) 0.12682(18) 0.0727(10) Uani 1 1 d .
O1 O 0.7020(4) 1.1412(4) 0.1351(3) 0.0769(18) Uani 1 1 d .
N1 N 0.4342(3) 0.8682(3) 0.2280(2) 0.0278(11) Uani 1 1 d .
N2 N 0.5356(3) 0.9535(3) 0.3246(3) 0.0370(14) Uani 1 1 d .
C1 C 0.4302(4) 0.8395(4) 0.2881(3) 0.0288(14) Uani 1 1 d .
C2 C 0.4804(4) 0.8815(4) 0.3406(3) 0.0291(14) Uani 1 1 d .
C3 C 0.3745(5) 0.7572(4) 0.2902(3) 0.0430(17) Uani 1 1 d .
H3A H 0.4083 0.7052 0.2835 0.065 Uiso 1 1 calc R
H3B H 0.3151 0.7603 0.2568 0.065 Uiso 1 1 calc R
H3C H 0.3643 0.7530 0.3317 0.065 Uiso 1 1 calc R
C4 C 0.4969(5) 0.8575(4) 0.4079(3) 0.0402(16) Uani 1 1 d .
H4A H 0.4450 0.8227 0.4119 0.060 Uiso 1 1 calc R
H4B H 0.5030 0.9111 0.4335 0.060 Uiso 1 1 calc R
H4C H 0.5535 0.8229 0.4230 0.060 Uiso 1 1 calc R
C5 C 0.3644(4) 0.8438(4) 0.1715(3) 0.0283(14) Uani 1 1 d .
C6 C 0.3754(4) 0.7723(4) 0.1339(3) 0.0356(15) Uani 1 1 d .
C7 C 0.3088(5) 0.7527(5) 0.0789(4) 0.0474(18) Uani 1 1 d .
H7 H 0.3184 0.7051 0.0538 0.057 Uiso 1 1 calc R
C8 C 0.2284(5) 0.7991(5) 0.0582(4) 0.054(2) Uani 1 1 d .
H8 H 0.1824 0.7833 0.0199 0.064 Uiso 1 1 calc R
C9 C 0.2153(4) 0.8694(5) 0.0942(4) 0.0500(19) Uani 1 1 d .
H9 H 0.1603 0.9028 0.0798 0.060 Uiso 1 1 calc R
C10 C 0.2816(4) 0.8922(4) 0.1515(3) 0.0404(17) Uani 1 1 d .
C11 C 0.4625(5) 0.7168(4) 0.1557(4) 0.056(2) Uani 1 1 d .
H11 H 0.4990 0.7369 0.1991 0.067 Uiso 1 1 calc R
C12 C 0.5210(6) 0.7294(6) 0.1121(5) 0.080(3) Uani 1 1 d .
H12A H 0.4877 0.7072 0.0696 0.121 Uiso 1 1 calc R
H12B H 0.5788 0.6970 0.1290 0.121 Uiso 1 1 calc R
H12C H 0.5341 0.7920 0.1094 0.121 Uiso 1 1 calc R
C13 C 0.4400(6) 0.6183(5) 0.1597(5) 0.082(3) Uani 1 1 d .
H13A H 0.4044 0.6106 0.1893 0.123 Uiso 1 1 calc R
H13B H 0.4974 0.5848 0.1748 0.123 Uiso 1 1 calc R
H13C H 0.4041 0.5971 0.1175 0.123 Uiso 1 1 calc R
C14 C 0.2632(4) 0.9684(4) 0.1906(4) 0.050(2) Uani 1 1 d .
H14 H 0.3221 0.9825 0.2243 0.060 Uiso 1 1 calc R
C15 C 0.1926(6) 0.9425(6) 0.2238(6) 0.100(4) Uani 1 1 d .
H15A H 0.1455 0.9048 0.1956 0.150 Uiso 1 1 calc R
H15B H 0.1636 0.9956 0.2340 0.150 Uiso 1 1 calc R
H15C H 0.2236 0.9106 0.2630 0.150 Uiso 1 1 calc R
C16 C 0.2316(5) 1.0512(5) 0.1511(5) 0.091(4) Uani 1 1 d .
H16A H 0.2817 1.0733 0.1363 0.136 Uiso 1 1 calc R
H16B H 0.2147 1.0962 0.1772 0.136 Uiso 1 1 calc R
H16C H 0.1782 1.0375 0.1144 0.136 Uiso 1 1 calc R
C17 C 0.5669(4) 1.0191(4) 0.3742(3) 0.0305(14) Uani 1 1 d .
C18 C 0.5039(4) 1.0736(4) 0.3938(3) 0.0348(15) Uani 1 1 d .
C19 C 0.5374(5) 1.1376(4) 0.4392(3) 0.0447(17) Uani 1 1 d .
H19 H 0.4954 1.1734 0.4520 0.054 Uiso 1 1 calc R
C20 C 0.6300(5) 1.1508(4) 0.4662(4) 0.0497(19) Uani 1 1 d .
H20 H 0.6517 1.1950 0.4976 0.060 Uiso 1 1 calc R
C21 C 0.6910(5) 1.0998(4) 0.4477(3) 0.0460(18) Uani 1 1 d .
H21 H 0.7550 1.1103 0.4660 0.055 Uiso 1 1 calc R
C22 C 0.6621(4) 1.0326(4) 0.4028(3) 0.0383(16) Uani 1 1 d .
C23 C 0.3996(4) 1.0645(4) 0.3639(4) 0.0406(17) Uani 1 1 d .
H23 H 0.3873 1.0110 0.3363 0.049 Uiso 1 1 calc R
C24 C 0.3502(5) 1.0536(5) 0.4137(4) 0.056(2) Uani 1 1 d .
H24A H 0.3735 1.0012 0.4393 0.084 Uiso 1 1 calc R
H24B H 0.2840 1.0472 0.3926 0.084 Uiso 1 1 calc R
H24C H 0.3613 1.1055 0.4413 0.084 Uiso 1 1 calc R
C25 C 0.3616(4) 1.1451(4) 0.3216(4) 0.0498(19) Uani 1 1 d .
H25A H 0.3694 1.1978 0.3482 0.075 Uiso 1 1 calc R
H25B H 0.2961 1.1363 0.2991 0.075 Uiso 1 1 calc R
H25C H 0.3951 1.1524 0.2906 0.075 Uiso 1 1 calc R
C26 C 0.7318(4) 0.9747(4) 0.3870(4) 0.0436(18) Uani 1 1 d .
H26 H 0.6990 0.9358 0.3507 0.052 Uiso 1 1 calc R
C27 C 0.8047(5) 1.0248(6) 0.3691(5) 0.078(3) Uani 1 1 d .
H27A H 0.7758 1.0630 0.3328 0.117 Uiso 1 1 calc R
H27B H 0.8461 0.9834 0.3577 0.117 Uiso 1 1 calc R
H27C H 0.8398 1.0607 0.4052 0.117 Uiso 1 1 calc R
C28 C 0.7794(7) 0.9158(6) 0.4455(5) 0.086(3) Uani 1 1 d .
H28A H 0.8167 0.9526 0.4803 0.130 Uiso 1 1 calc R
H28B H 0.8190 0.8727 0.4337 0.130 Uiso 1 1 calc R
H28C H 0.7325 0.8851 0.4592 0.130 Uiso 1 1 calc R
C29 C 0.4862(4) 1.0687(4) 0.1981(3) 0.0360(16) Uani 1 1 d .
C30 C 0.4682(4) 1.1412(4) 0.1729(4) 0.0487(19) Uani 1 1 d .
C31 C 0.4381(5) 1.2261(4) 0.1447(4) 0.053(2) Uani 1 1 d .
C32 C 0.4897(6) 1.2698(6) 0.1111(5) 0.086(3) Uani 1 1 d .
H32 H 0.5425 1.2429 0.1052 0.104 Uiso 1 1 calc R
C33 C 0.4616(8) 1.3538(6) 0.0863(6) 0.104(4) Uani 1 1 d .
H33 H 0.4970 1.3857 0.0652 0.125 Uiso 1 1 calc R
C34 C 0.3818(8) 1.3895(6) 0.0932(5) 0.098(4) Uani 1 1 d .
H34 H 0.3619 1.4457 0.0755 0.117 Uiso 1 1 calc R
C35 C 0.3308(7) 1.3454(5) 0.1249(4) 0.074(3) Uani 1 1 d .
H35 H 0.2766 1.3712 0.1292 0.089 Uiso 1 1 calc R
C36 C 0.3585(5) 1.2637(4) 0.1503(4) 0.057(2) Uani 1 1 d .
H36 H 0.3228 1.2330 0.1718 0.068 Uiso 1 1 calc R
C37 C 0.6297(4) 0.9250(4) 0.2165(3) 0.0371(16) Uani 1 1 d .
C38 C 0.7026(4) 0.9068(4) 0.2068(3) 0.0384(16) Uani 1 1 d .
C39 C 0.7893(4) 0.8793(4) 0.2017(4) 0.0409(17) Uani 1 1 d .
C40 C 0.8678(4) 0.9323(5) 0.2266(4) 0.059(2) Uani 1 1 d .
H40 H 0.8624 0.9876 0.2451 0.071 Uiso 1 1 calc R
C41 C 0.9522(5) 0.9045(5) 0.2243(5) 0.074(3) Uani 1 1 d .
H41 H 1.0040 0.9421 0.2391 0.089 Uiso 1 1 calc R
C42 C 0.9623(5) 0.8227(5) 0.2006(4) 0.064(2) Uani 1 1 d .
H42 H 1.0214 0.8023 0.2015 0.077 Uiso 1 1 calc R
C43 C 0.8862(5) 0.7709(5) 0.1759(4) 0.054(2) Uani 1 1 d .
H43 H 0.8927 0.7155 0.1579 0.065 Uiso 1 1 calc R
C44 C 0.8017(5) 0.7975(4) 0.1766(4) 0.051(2) Uani 1 1 d .
H44 H 0.7502 0.7600 0.1598 0.062 Uiso 1 1 calc R
C45 C 0.7308(11) 1.1940(10) 0.1882(6) 0.138(6) Uani 1 1 d .
H45A H 0.7032 1.2530 0.1774 0.166 Uiso 1 1 calc R
H45B H 0.7078 1.1691 0.2218 0.166 Uiso 1 1 calc R
C46 C 0.8178(13) 1.2021(10) 0.2100(9) 0.176(9) Uani 1 1 d .
H46A H 0.8437 1.1568 0.2428 0.211 Uiso 1 1 calc R
H46B H 0.8341 1.2608 0.2296 0.211 Uiso 1 1 calc R
C47 C 0.8551(9) 1.1910(12) 0.1560(8) 0.150(6) Uani 1 1 d .
H47A H 0.9141 1.1586 0.1686 0.180 Uiso 1 1 calc R
H47B H 0.8631 1.2481 0.1369 0.180 Uiso 1 1 calc R
C48 C 0.7757(9) 1.1356(11) 0.1107(6) 0.141(6) Uani 1 1 d .
H48A H 0.7583 1.1596 0.0670 0.169 Uiso 1 1 calc R
H48B H 0.7951 1.0737 0.1097 0.169 Uiso 1 1 calc R
C49 C 0.4193(10) 1.0269(10) 0.0096(8) 0.130(5) Uani 1 1 d .
C51 C 0.4445(11) 0.9386(10) 0.0179(6) 0.125(5) Uani 1 1 d .
H51 H 0.4051 0.8968 0.0280 0.150 Uiso 1 1 calc R
C52 C 0.4624(10) 1.0903(10) -0.0102(7) 0.135(6) Uani 1 1 d .
H52 H 0.4386 1.1482 -0.0191 0.162 Uiso 1 1 calc R
C50 C 0.3249(15) 1.049(2) 0.0115(11) 0.35(2) Uani 1 1 d .
H50A H 0.3069 1.1068 -0.0076 0.522 Uiso 1 1 calc R
H50B H 0.3245 1.0497 0.0558 0.522 Uiso 1 1 calc R
H50C H 0.2813 1.0045 -0.0122 0.522 Uiso 1 1 calc R

loop_
_atom_site_aniso_label
_atom_site_aniso_U_11
_atom_site_aniso_U_22
_atom_site_aniso_U_33
_atom_site_aniso_U_23
_atom_site_aniso_U_13
_atom_site_aniso_U_12
Al1 0.0217(8) 0.0221(9) 0.0431(12) 0.0033(8) 0.0147(8) 0.0000(7)
Na1 0.0662(19) 0.063(2) 0.102(3) 0.0297(19) 0.0444(19) 0.0009(16)
O1 0.082(4) 0.071(4) 0.090(5) -0.014(4) 0.044(4) -0.031(3)
N1 0.030(3) 0.019(2) 0.038(3) 0.003(2) 0.015(2) 0.0000(19)
N2 0.020(2) 0.016(2) 0.066(4) -0.005(3) 0.001(2) -0.0039(19)
C1 0.026(3) 0.030(3) 0.029(4) -0.002(3) 0.006(3) 0.006(2)
C2 0.029(3) 0.025(3) 0.039(4) 0.001(3) 0.020(3) 0.005(2)
C3 0.050(4) 0.033(4) 0.051(5) 0.004(3) 0.023(3) -0.015(3)
C4 0.053(4) 0.035(4) 0.032(4) 0.000(3) 0.013(3) 0.001(3)
C5 0.021(3) 0.032(3) 0.031(4) 0.001(3) 0.006(3) -0.003(2)
C6 0.038(3) 0.032(3) 0.038(4) -0.004(3) 0.012(3) -0.005(3)
C7 0.054(4) 0.040(4) 0.052(5) -0.003(3) 0.021(4) -0.008(3)
C8 0.052(4) 0.053(5) 0.048(5) -0.005(4) 0.003(4) -0.019(4)
C9 0.035(4) 0.045(4) 0.060(5) 0.006(4) -0.001(4) 0.007(3)
C10 0.029(3) 0.025(3) 0.058(5) 0.000(3) 0.000(3) 0.004(3)
C11 0.042(4) 0.038(4) 0.085(6) -0.011(4) 0.017(4) 0.006(3)
C12 0.053(5) 0.072(6) 0.129(9) -0.028(6) 0.047(5) 0.002(4)
C13 0.076(6) 0.031(4) 0.137(9) 0.009(5) 0.030(6) 0.018(4)
C14 0.025(3) 0.041(4) 0.080(6) -0.011(4) 0.011(3) 0.006(3)
C15 0.083(6) 0.070(6) 0.180(12) -0.042(7) 0.089(7) -0.016(5)
C16 0.051(5) 0.035(4) 0.160(10) -0.002(5) -0.006(6) 0.009(4)
C17 0.037(3) 0.026(3) 0.032(4) 0.005(3) 0.016(3) -0.002(2)
C18 0.043(4) 0.027(3) 0.039(4) -0.001(3) 0.020(3) 0.002(3)
C19 0.058(4) 0.032(4) 0.050(5) -0.002(3) 0.025(4) 0.002(3)
C20 0.054(4) 0.032(4) 0.059(5) -0.010(3) 0.012(4) -0.006(3)
C21 0.045(4) 0.039(4) 0.047(5) 0.006(3) 0.005(3) -0.003(3)
C22 0.045(4) 0.030(3) 0.037(4) 0.003(3) 0.009(3) -0.007(3)
C23 0.033(3) 0.029(3) 0.065(5) 0.005(3) 0.022(3) 0.006(3)
C24 0.056(4) 0.050(4) 0.078(6) 0.003(4) 0.043(4) -0.001(4)
C25 0.039(4) 0.038(4) 0.078(6) 0.014(4) 0.025(4) 0.009(3)
C26 0.032(3) 0.042(4) 0.055(5) 0.005(3) 0.010(3) 0.005(3)
C27 0.047(5) 0.069(6) 0.123(9) 0.006(6) 0.034(5) -0.007(4)
C28 0.104(7) 0.074(6) 0.091(8) 0.035(6) 0.045(6) 0.046(6)
C29 0.026(3) 0.037(4) 0.044(4) 0.007(3) 0.010(3) 0.001(3)
C30 0.034(4) 0.034(4) 0.078(6) 0.011(4) 0.016(4) 0.003(3)
C31 0.051(4) 0.032(4) 0.070(6) 0.016(4) 0.011(4) -0.001(3)
C32 0.051(5) 0.067(6) 0.126(9) 0.047(6) 0.006(5) -0.012(4)
C33 0.093(8) 0.056(6) 0.130(10) 0.049(6) -0.014(7) -0.025(6)
C34 0.109(8) 0.028(4) 0.111(9) 0.017(5) -0.034(7) 0.000(5)
C35 0.087(6) 0.032(4) 0.081(7) 0.004(4) -0.008(5) 0.020(4)
C36 0.054(5) 0.034(4) 0.071(6) 0.005(4) 0.004(4) 0.011(3)
C37 0.028(3) 0.030(3) 0.055(5) -0.001(3) 0.015(3) -0.007(3)
C38 0.033(3) 0.026(3) 0.063(5) -0.003(3) 0.025(3) -0.006(3)
C39 0.027(3) 0.030(3) 0.071(5) -0.001(3) 0.023(3) 0.001(3)
C40 0.040(4) 0.044(4) 0.103(7) -0.018(4) 0.037(4) -0.004(3)
C41 0.035(4) 0.066(5) 0.138(9) -0.044(5) 0.049(5) -0.017(4)
C42 0.039(4) 0.054(5) 0.112(8) -0.016(5) 0.042(5) 0.004(4)
C43 0.050(4) 0.041(4) 0.079(6) -0.024(4) 0.030(4) 0.001(3)
C44 0.038(4) 0.036(4) 0.087(6) -0.014(4) 0.030(4) -0.007(3)
C45 0.149(13) 0.150(13) 0.078(9) -0.010(9) -0.022(9) 0.022(10)
C46 0.159(15) 0.115(11) 0.195(19) -0.092(12) -0.032(14) 0.031(11)
C47 0.111(10) 0.181(15) 0.173(16) -0.001(13) 0.066(11) -0.072(10)
C48 0.138(11) 0.199(15) 0.100(10) -0.039(10) 0.058(9) -0.088(11)
C49 0.134(11) 0.100(10) 0.186(15) 0.025(10) 0.096(11) 0.052(9)
C51 0.134(12) 0.144(13) 0.086(9) -0.008(8) 0.017(8) -0.054(10)
C52 0.122(11) 0.117(11) 0.139(12) 0.031(9) 0.001(9) -0.047(9)
C50 0.23(2) 0.64(6) 0.23(2) -0.24(3) 0.17(2) -0.19(3)

loop_
_atom_type_symbol
_atom_type_description
_atom_type_scat_dispersion_real
_atom_type_scat_dispersion_imag
_atom_type_scat_source
C C 0.0033 0.0016 'International Tables Vol C Tables 4.2.6.8 and 6.1.1.4'
H H 0.0000 0.0000 'International Tables Vol C Tables 4.2.6.8 and 6.1.1.4'
N N 0.0061 0.0033 'International Tables Vol C Tables 4.2.6.8 and 6.1.1.4'
Na Na 0.0362 0.0249 'International Tables Vol C Tables 4.2.6.8 and 6.1.1.4'
Al Al 0.0645 0.0514 'International Tables Vol C Tables 4.2.6.8 and 6.1.1.4'
O O 0.0106 0.0060 'International Tables Vol C Tables 4.2.6.8 and 6.1.1.4'

loop_
_geom_angle_atom_site_label_1
_geom_angle_atom_site_label_2
_geom_angle_atom_site_label_3
_geom_angle
_geom_angle_site_symmetry_1
_geom_angle_site_symmetry_3
N2 Al1 N1 90.8(2) . .
N2 Al1 C29 116.9(3) . .
N1 Al1 C29 118.9(2) . .
N2 Al1 C37 116.0(3) . .
N1 Al1 C37 114.3(2) . .
C29 Al1 C37 101.0(3) . .
N2 Al1 Na1 145.76(17) . .
N1 Al1 Na1 123.40(19) . .
C29 Al1 Na1 51.6(2) . .
C37 Al1 Na1 51.2(2) . .
O1 Na1 C37 114.6(3) . .
O1 Na1 C29 116.2(3) . .
C37 Na1 C29 71.2(2) . .
O1 Na1 C30 100.6(2) . .
C37 Na1 C30 96.1(2) . .
C29 Na1 C30 25.65(19) . .
O1 Na1 C38 98.4(2) . .
C37 Na1 C38 25.05(18) . .
C29 Na1 C38 95.3(2) . .
C30 Na1 C38 119.0(2) . .
O1 Na1 C49 123.5(4) . .
C37 Na1 C49 121.3(4) . .
C29 Na1 C49 89.5(3) . .
C30 Na1 C49 81.4(3) . .
C38 Na1 C49 130.2(3) . .
O1 Na1 C51 85.0(3) . 3_675
C37 Na1 C51 141.4(4) . 3_675
C29 Na1 C51 131.6(4) . 3_675
C30 Na1 C51 113.3(4) . 3_675
C38 Na1 C51 125.7(4) . 3_675
C49 Na1 C51 45.7(4) . 3_675
O1 Na1 Al1 128.5(2) . .
C37 Na1 Al1 36.18(15) . .
C29 Na1 Al1 36.07(14) . .
C30 Na1 Al1 61.69(16) . .
C38 Na1 Al1 61.17(14) . .
C49 Na1 Al1 102.4(3) . .
C51 Na1 Al1 146.2(3) 3_675 .
C45 O1 C48 106.3(10) . .
C45 O1 Na1 120.0(9) . .
C48 O1 Na1 127.6(7) . .
C1 N1 C5 120.5(5) . .
C1 N1 Al1 107.8(4) . .
C5 N1 Al1 129.9(4) . .
C17 N2 C2 113.7(5) . .
C17 N2 Al1 132.5(4) . .
C2 N2 Al1 111.0(4) . .
C2 C1 N1 119.2(5) . .
C2 C1 C3 122.8(6) . .
N1 C1 C3 117.9(5) . .
C1 C2 C4 129.1(6) . .
C1 C2 N2 111.0(5) . .
C4 C2 N2 119.3(5) . .
C1 C3 H3A 109.5 . .
C1 C3 H3B 109.5 . .
H3A C3 H3B 109.5 . .
C1 C3 H3C 109.5 . .
H3A C3 H3C 109.5 . .
H3B C3 H3C 109.5 . .
C2 C4 H4A 109.5 . .
C2 C4 H4B 109.5 . .
H4A C4 H4B 109.5 . .
C2 C4 H4C 109.5 . .
H4A C4 H4C 109.5 . .
H4B C4 H4C 109.5 . .
C6 C5 C10 118.4(5) . .
C6 C5 N1 121.8(5) . .
C10 C5 N1 119.8(5) . .
C7 C6 C5 120.4(6) . .
C7 C6 C11 120.1(6) . .
C5 C6 C11 119.5(6) . .
C6 C7 C8 122.3(7) . .
C6 C7 H7 118.9 . .
C8 C7 H7 118.9 . .
C7 C8 C9 118.7(7) . .
C7 C8 H8 120.6 . .
C9 C8 H8 120.6 . .
C8 C9 C10 121.3(6) . .
C8 C9 H9 119.3 . .
C10 C9 H9 119.3 . .
C9 C10 C5 118.8(6) . .
C9 C10 C14 119.6(6) . .
C5 C10 C14 121.6(6) . .
C12 C11 C6 111.0(7) . .
C12 C11 C13 110.1(7) . .
C6 C11 C13 111.6(6) . .
C12 C11 H11 108.0 . .
C6 C11 H11 108.0 . .
C13 C11 H11 108.0 . .
C11 C12 H12A 109.5 . .
C11 C12 H12B 109.5 . .
H12A C12 H12B 109.5 . .
C11 C12 H12C 109.5 . .
H12A C12 H12C 109.5 . .
H12B C12 H12C 109.5 . .
C11 C13 H13A 109.5 . .
C11 C13 H13B 109.5 . .
H13A C13 H13B 109.5 . .
C11 C13 H13C 109.5 . .
H13A C13 H13C 109.5 . .
H13B C13 H13C 109.5 . .
C10 C14 C16 112.6(7) . .
C10 C14 C15 110.9(6) . .
C16 C14 C15 110.0(7) . .
C10 C14 H14 107.7 . .
C16 C14 H14 107.7 . .
C15 C14 H14 107.7 . .
C14 C15 H15A 109.5 . .
C14 C15 H15B 109.5 . .
H15A C15 H15B 109.5 . .
C14 C15 H15C 109.5 . .
H15A C15 H15C 109.5 . .
H15B C15 H15C 109.5 . .
C14 C16 H16A 109.5 . .
C14 C16 H16B 109.5 . .
H16A C16 H16B 109.5 . .
C14 C16 H16C 109.5 . .
H16A C16 H16C 109.5 . .
H16B C16 H16C 109.5 . .
C22 C17 C18 118.5(6) . .
C22 C17 N2 119.4(5) . .
C18 C17 N2 122.1(5) . .
C19 C18 C17 119.6(6) . .
C19 C18 C23 118.8(6) . .
C17 C18 C23 121.5(6) . .
C20 C19 C18 121.5(7) . .
C20 C19 H19 119.2 . .
C18 C19 H19 119.2 . .
C21 C20 C19 119.6(7) . .
C21 C20 H20 120.2 . .
C19 C20 H20 120.2 . .
C20 C21 C22 122.1(6) . .
C20 C21 H21 119.0 . .
C22 C21 H21 119.0 . .
C21 C22 C17 118.7(6) . .
C21 C22 C26 120.1(6) . .
C17 C22 C26 121.2(6) . .
C24 C23 C18 112.2(6) . .
C24 C23 C25 110.3(5) . .
C18 C23 C25 109.7(5) . .
C24 C23 H23 108.2 . .
C18 C23 H23 108.2 . .
C25 C23 H23 108.2 . .
C23 C24 H24A 109.5 . .
C23 C24 H24B 109.5 . .
H24A C24 H24B 109.5 . .
C23 C24 H24C 109.5 . .
H24A C24 H24C 109.5 . .
H24B C24 H24C 109.5 . .
C23 C25 H25A 109.5 . .
C23 C25 H25B 109.5 . .
H25A C25 H25B 109.5 . .
C23 C25 H25C 109.5 . .
H25A C25 H25C 109.5 . .
H25B C25 H25C 109.5 . .
C27 C26 C22 113.7(6) . .
C27 C26 C28 108.4(6) . .
C22 C26 C28 109.1(6) . .
C27 C26 H26 108.5 . .
C22 C26 H26 108.5 . .
C28 C26 H26 108.5 . .
C26 C27 H27A 109.5 . .
C26 C27 H27B 109.5 . .
H27A C27 H27B 109.5 . .
C26 C27 H27C 109.5 . .
H27A C27 H27C 109.5 . .
H27B C27 H27C 109.5 . .
C26 C28 H28A 109.5 . .
C26 C28 H28B 109.5 . .
H28A C28 H28B 109.5 . .
C26 C28 H28C 109.5 . .
H28A C28 H28C 109.5 . .
H28B C28 H28C 109.5 . .
C30 C29 Al1 176.9(6) . .
C30 C29 Na1 87.4(5) . .
Al1 C29 Na1 92.3(2) . .
C29 C30 C31 174.0(7) . .
C29 C30 Na1 66.9(4) . .
C31 C30 Na1 118.5(5) . .
C36 C31 C32 120.2(7) . .
C36 C31 C30 120.1(7) . .
C32 C31 C30 119.6(7) . .
C33 C32 C31 118.9(10) . .
C33 C32 H32 120.6 . .
C31 C32 H32 120.6 . .
C34 C33 C32 119.2(10) . .
C34 C33 H33 120.4 . .
C32 C33 H33 120.4 . .
C35 C34 C33 121.4(8) . .
C35 C34 H34 119.3 . .
C33 C34 H34 119.3 . .
C34 C35 C36 119.9(9) . .
C34 C35 H35 120.0 . .
C36 C35 H35 120.0 . .
C35 C36 C31 120.3(9) . .
C35 C36 H36 119.9 . .
C31 C36 H36 119.9 . .
C38 C37 Al1 173.8(6) . .
C38 C37 Na1 91.3(5) . .
Al1 C37 Na1 92.6(2) . .
C37 C38 C39 173.6(7) . .
C37 C38 Na1 63.6(4) . .
C39 C38 Na1 122.7(5) . .
C44 C39 C40 117.4(6) . .
C44 C39 C38 122.3(6) . .
C40 C39 C38 120.1(6) . .
C41 C40 C39 120.4(7) . .
C41 C40 H40 119.8 . .
C39 C40 H40 119.8 . .
C40 C41 C42 120.6(7) . .
C40 C41 H41 119.7 . .
C42 C41 H41 119.7 . .
C43 C42 C41 119.4(6) . .
C43 C42 H42 120.3 . .
C41 C42 H42 120.3 . .
C44 C43 C42 121.1(6) . .
C44 C43 H43 119.5 . .
C42 C43 H43 119.5 . .
C43 C44 C39 121.0(6) . .
C43 C44 H44 119.5 . .
C39 C44 H44 119.5 . .
C46 C45 O1 113.7(14) . .
C46 C45 H45A 108.8 . .
O1 C45 H45A 108.8 . .
C46 C45 H45B 108.8 . .
O1 C45 H45B 108.8 . .
H45A C45 H45B 107.7 . .
C45 C46 C47 107.4(15) . .
C45 C46 H46A 110.2 . .
C47 C46 H46A 110.2 . .
C45 C46 H46B 110.2 . .
C47 C46 H46B 110.2 . .
H46A C46 H46B 108.5 . .
C46 C47 C48 99.3(10) . .
C46 C47 H47A 111.9 . .
C48 C47 H47A 111.9 . .
C46 C47 H47B 111.9 . .
C48 C47 H47B 111.9 . .
H47A C47 H47B 109.6 . .
O1 C48 C47 106.3(10) . .
O1 C48 H48A 110.5 . .
C47 C48 H48A 110.5 . .
O1 C48 H48B 110.5 . .
C47 C48 H48B 110.5 . .
H48A C48 H48B 108.7 . .
C52 C49 C51 127.0(13) . .
C52 C49 C50 115.6(18) . .
C51 C49 C50 116.2(19) . .
C52 C49 Na1 80.7(10) . .
C51 C49 Na1 80.5(8) . .
C50 C49 Na1 122.8(11) . .
C49 C51 C52 119.1(12) . 3_675
C49 C51 Na1 79.7(9) . 3_675
C52 C51 Na1 78.0(7) 3_675 3_675
C49 C51 H51 120.5 . .
C52 C51 H51 120.5 3_675 .
Na1 C51 H51 112.5 3_675 .
C49 C52 C51 113.5(13) . 3_675
C49 C52 H52 123.2 . .
C51 C52 H52 123.2 3_675 .
C49 C50 H50A 109.5 . .
C49 C50 H50B 109.5 . .
H50A C50 H50B 109.5 . .
C49 C50 H50C 109.5 . .
H50A C50 H50C 109.5 . .
H50B C50 H50C 109.5 . .

loop_
_geom_bond_atom_site_label_1
_geom_bond_atom_site_label_2
_geom_bond_distance
_geom_bond_site_symmetry_2
Al1 N2 1.777(6) .
Al1 N1 1.835(5) .
Al1 C29 1.963(6) .
Al1 C37 1.969(7) .
Al1 Na1 3.331(4) .
Na1 O1 2.220(6) .
Na1 C37 2.600(7) .
Na1 C29 2.614(7) .
Na1 C30 2.838(8) .
Na1 C38 2.901(7) .
Na1 C49 3.086(17) .
Na1 C51 3.090(13) 3_675
O1 C45 1.378(13) .
O1 C48 1.395(13) .
N1 C1 1.418(8) .
N1 C5 1.421(7) .
N2 C17 1.453(8) .
N2 C2 1.491(7) .
C1 C2 1.341(8) .
C1 C3 1.523(8) .
C2 C4 1.477(9) .
C3 H3A 0.9800 .
C3 H3B 0.9800 .
C3 H3C 0.9800 .
C4 H4A 0.9800 .
C4 H4B 0.9800 .
C4 H4C 0.9800 .
C5 C6 1.410(8) .
C5 C10 1.413(8) .
C6 C7 1.359(9) .
C6 C11 1.524(9) .
C7 C8 1.368(10) .
C7 H7 0.9500 .
C8 C9 1.385(10) .
C8 H8 0.9500 .
C9 C10 1.402(9) .
C9 H9 0.9500 .
C10 C14 1.524(9) .
C11 C12 1.517(11) .
C11 C13 1.546(10) .
C11 H11 1.0000 .
C12 H12A 0.9800 .
C12 H12B 0.9800 .
C12 H12C 0.9800 .
C13 H13A 0.9800 .
C13 H13B 0.9800 .
C13 H13C 0.9800 .
C14 C16 1.525(11) .
C14 C15 1.532(11) .
C14 H14 1.0000 .
C15 H15A 0.9800 .
C15 H15B 0.9800 .
C15 H15C 0.9800 .
C16 H16A 0.9800 .
C16 H16B 0.9800 .
C16 H16C 0.9800 .
C17 C22 1.412(8) .
C17 C18 1.435(8) .
C18 C19 1.380(9) .
C18 C23 1.533(9) .
C19 C20 1.371(9) .
C19 H19 0.9500 .
C20 C21 1.369(10) .
C20 H20 0.9500 .
C21 C22 1.400(9) .
C21 H21 0.9500 .
C22 C26 1.504(9) .
C23 C24 1.526(10) .
C23 C25 1.543(9) .
C23 H23 1.0000 .
C24 H24A 0.9800 .
C24 H24B 0.9800 .
C24 H24C 0.9800 .
C25 H25A 0.9800 .
C25 H25B 0.9800 .
C25 H25C 0.9800 .
C26 C27 1.500(10) .
C26 C28 1.558(10) .
C26 H26 1.0000 .
C27 H27A 0.9800 .
C27 H27B 0.9800 .
C27 H27C 0.9800 .
C28 H28A 0.9800 .
C28 H28B 0.9800 .
C28 H28C 0.9800 .
C29 C30 1.230(9) .
C30 C31 1.446(9) .
C31 C36 1.385(10) .
C31 C32 1.407(11) .
C32 C33 1.404(12) .
C32 H32 0.9500 .
C33 C34 1.386(15) .
C33 H33 0.9500 .
C34 C35 1.374(14) .
C34 H34 0.9500 .
C35 C36 1.375(10) .
C35 H35 0.9500 .
C36 H36 0.9500 .
C37 C38 1.229(8) .
C38 C39 1.428(8) .
C39 C44 1.399(9) .
C39 C40 1.410(9) .
C40 C41 1.373(9) .
C40 H40 0.9500 .
C41 C42 1.378(10) .
C41 H41 0.9500 .
C42 C43 1.371(10) .
C42 H42 0.9500 .
C43 C44 1.360(9) .
C43 H43 0.9500 .
C44 H44 0.9500 .
C45 C46 1.273(18) .
C45 H45A 0.9900 .
C45 H45B 0.9900 .
C46 C47 1.48(2) .
C46 H46A 0.9900 .
C46 H46B 0.9900 .
C47 C48 1.561(17) .
C47 H47A 0.9900 .
C47 H47B 0.9900 .
C48 H48A 0.9900 .
C48 H48B 0.9900 .
C49 C52 1.317(17) .
C49 C51 1.393(18) .
C49 C50 1.50(2) .
C51 C52 1.55(2) 3_675
C51 Na1 3.090(13) 3_675
C51 H51 0.9500 .
C52 C51 1.55(2) 3_675
C52 H52 0.9500 .
C50 H50A 0.9800 .
C50 H50B 0.9800 .
C50 H50C 0.9800 .

loop_
_platon_squeeze_void_nr
_platon_squeeze_void_average_x
_platon_squeeze_void_average_y
_platon_squeeze_void_average_z
_platon_squeeze_void_volume
_platon_squeeze_void_count_electrons
_platon_squeeze_void_content
1 0.000 0.000 0.000 201 55 ' '
2 0.006 0.053 0.463 10 0 ' '
3 0.500 0.500 0.500 201 55 ' '
4 0.506 0.447 0.963 10 0 ' '
5 0.494 0.555 0.038 10 0 ' '
6 -0.006 0.945 0.538 10 0 ' '
